data_4336695
loop_
_publ_author_name
'Susanne W\"ohlert'
'Tomasz Fic'
'Zbigniew Tomkowicz'
'Stefan G. Ebbinghaus'
'Micha\/l Rams'
'Wolfgang Haase'
'Christian N\"ather'

_publ_section_title
;
 Structural and Magnetic Studies of a New Co(II) Thiocyanato Coordination
 Polymer Showing Slow Magnetic Relaxations and a Metamagnetic Transition
;
_journal_name_full 'Inorganic Chemistry'
_journal_page_first 12947
_journal_page_last 12957
_journal_paper_doi 10.1021/ic4012235
_journal_volume 52
_journal_year 2013
_chemical_formula_moiety 'C16 H18 Co N4 S2'
_chemical_formula_sum 'C16 H18 Co N4 S2'
_chemical_formula_weight 389.39
_chemical_name_systematic
; 
 ? 
;
_space_group_IT_number 9
_symmetry_cell_setting monoclinic
_symmetry_space_group_name_Hall 'C -2yc'
_symmetry_space_group_name_H-M 'C 1 c 1'
_atom_sites_solution_hydrogens geom
_atom_sites_solution_primary direct
_atom_sites_solution_secondary difmap
_audit_creation_method SHELXL-97
_cell_angle_alpha 90.00
_cell_angle_beta 115.230(6)
_cell_angle_gamma 90.00
_cell_formula_units_Z 8
_cell_length_a 11.2697(6)
_cell_length_b 39.566(3)
_cell_length_c 9.1863(5)
_cell_measurement_reflns_used 16964
_cell_measurement_temperature 200(2)
_cell_measurement_theta_max 27.50
_cell_measurement_theta_min 2.45
_cell_volume 3705.4(4)
_computing_cell_refinement 'X-Area (Stoe, 2008)'
_computing_data_collection 'X-Area (Stoe, 2008)'
_computing_data_reduction 'X-Area (Stoe, 2008)'
_computing_molecular_graphics
;
XP in SHELXTL (Sheldrick, 2008) and Diamond (Brandenburg, 2011)
;
_computing_publication_material 'XCIF in SHELXTL (Sheldrick, 2008)'
_computing_structure_refinement 'SHELXL-97 (Sheldrick, 1997)'
_computing_structure_solution 'SHELXS-97 (Sheldrick, 1990)'
_diffrn_ambient_temperature 200(2)
_diffrn_measured_fraction_theta_full 0.971
_diffrn_measured_fraction_theta_max 0.971
_diffrn_measurement_device_type 'STOE IPDS-1'
_diffrn_measurement_method 'phi scan'
_diffrn_radiation_monochromator graphite
_diffrn_radiation_source 'fine-focus sealed tube'
_diffrn_radiation_type MoK\a
_diffrn_radiation_wavelength 0.71073
_diffrn_reflns_av_R_equivalents 0.0542
_diffrn_reflns_av_sigmaI/netI 0.0531
_diffrn_reflns_limit_h_max 14
_diffrn_reflns_limit_h_min -13
_diffrn_reflns_limit_k_max 51
_diffrn_reflns_limit_k_min -51
_diffrn_reflns_limit_l_max 11
_diffrn_reflns_limit_l_min -11
_diffrn_reflns_number 16964
_diffrn_reflns_theta_full 27.50
_diffrn_reflns_theta_max 27.50
_diffrn_reflns_theta_min 2.45
_diffrn_standards_decay_% 0
_diffrn_standards_interval_time 0
_diffrn_standards_number 0
_exptl_absorpt_coefficient_mu 1.155
_exptl_absorpt_correction_T_max 0.8492
_exptl_absorpt_correction_T_min 0.6413
_exptl_absorpt_correction_type numerical
_exptl_absorpt_process_details 'X-Shape and X-Red32 (Stoe, 2008)'
_exptl_crystal_colour pink
_exptl_crystal_density_diffrn 1.396
_exptl_crystal_description block
_exptl_crystal_F_000 1608
_exptl_crystal_size_max 0.2711
_exptl_crystal_size_mid 0.1494
_exptl_crystal_size_min 0.0800
_refine_diff_density_max 0.416
_refine_diff_density_min -0.468
_refine_diff_density_rms 0.068
_refine_ls_abs_structure_details 'Flack H D (1983), Acta Cryst. A39, 876-881'
_refine_ls_abs_structure_Flack 0.00(4)
_refine_ls_extinction_coef 0.0015(2)
_refine_ls_extinction_expression Fc^*^=kFc[1+0.001xFc^2^\l^3^/sin(2\q)]^-1/4^
_refine_ls_extinction_method SHELXL
_refine_ls_goodness_of_fit_ref 0.960
_refine_ls_hydrogen_treatment constr
_refine_ls_matrix_type full
_refine_ls_number_parameters 425
_refine_ls_number_reflns 8023
_refine_ls_number_restraints 2
_refine_ls_restrained_S_all 0.959
_refine_ls_R_factor_all 0.0564
_refine_ls_R_factor_gt 0.0410
_refine_ls_shift/su_max 0.001
_refine_ls_shift/su_mean 0.000
_refine_ls_structure_factor_coef Fsqd
_refine_ls_weighting_details 'calc w=1/[\s^2^(Fo^2^)+(0.0621P)^2^+0.0000P] where P=(Fo^2^+2Fc^2^)/3'
_refine_ls_weighting_scheme calc
_refine_ls_wR_factor_gt 0.0960
_refine_ls_wR_factor_ref 0.1027
_reflns_number_gt 6446
_reflns_number_total 8023
_reflns_threshold_expression >2sigma(I)
_cod_data_source_file ic4012235_si_004.cif
_cod_data_source_block rm217
_cod_database_code 4336695

loop_
_symmetry_equiv_pos_as_xyz
'x, y, z'
'x, -y, z+1/2'
'x+1/2, y+1/2, z'
'x+1/2, -y+1/2, z+1/2'

loop_
_atom_site_label
_atom_site_type_symbol
_atom_site_fract_x
_atom_site_fract_y
_atom_site_fract_z
_atom_site_U_iso_or_equiv
_atom_site_adp_type
_atom_site_occupancy
_atom_site_symmetry_multiplicity
_atom_site_calc_flag
_atom_site_refinement_flags
_atom_site_disorder_assembly
_atom_site_disorder_group
Co1 Co 0.55703(6) 0.627954(16) 0.80999(7) 0.02132(13) Uani 1 1 d . . .
Co2 Co 1.06575(7) 0.622862(17) 0.83037(8) 0.02253(14) Uani 1 1 d . . .
N1 N 0.7299(4) 0.65451(10) 0.8746(5) 0.0257(9) Uani 1 1 d . . .
C1 C 0.8419(5) 0.65912(11) 0.9262(6) 0.0208(10) Uani 1 1 d . . .
S1 S 1.00121(11) 0.66519(3) 0.99984(14) 0.0303(3) Uani 1 1 d . . .
N2 N 0.8853(4) 0.59846(11) 0.7432(5) 0.0289(9) Uani 1 1 d . . .
C2 C 0.7767(5) 0.59190(12) 0.7065(6) 0.0239(11) Uani 1 1 d . . .
S2 S 0.62333(11) 0.58230(3) 0.65886(14) 0.0291(3) Uani 1 1 d . . .
N3 N 0.2433(4) 0.64813(10) 0.9163(5) 0.0300(10) Uani 1 1 d . . .
C3 C 0.3444(5) 0.65897(11) 0.9359(6) 0.0214(10) Uani 1 1 d . . .
S3 S 0.48838(11) 0.67400(3) 0.96161(14) 0.0287(3) Uani 1 1 d . . .
N4 N 0.3854(4) 0.60061(10) 0.7446(5) 0.0269(9) Uani 1 1 d . . .
C4 C 0.2798(5) 0.59128(12) 0.7118(6) 0.0230(11) Uani 1 1 d . . .
S4 S 0.12896(12) 0.57889(3) 0.66334(16) 0.0347(3) Uani 1 1 d . . .
N10 N 0.6473(4) 0.59924(9) 1.0308(5) 0.0258(9) Uani 1 1 d . . .
C10 C 0.7714(4) 0.58858(10) 1.0894(5) 0.0294(9) Uani 1 1 d . . .
H10 H 0.8242 0.5955 1.0372 0.035 Uiso 1 1 calc R . .
C11 C 0.8263(4) 0.56780(10) 1.2235(5) 0.0339(9) Uani 1 1 d . . .
H11 H 0.9154 0.5611 1.2616 0.041 Uiso 1 1 calc R . .
C12 C 0.7529(5) 0.55674(11) 1.3024(6) 0.0320(11) Uani 1 1 d . . .
C13 C 0.6241(4) 0.56873(11) 1.2428(5) 0.0350(9) Uani 1 1 d . . .
H13 H 0.5698 0.5626 1.2943 0.042 Uiso 1 1 calc R . .
C14 C 0.5756(4) 0.58948(10) 1.1088(5) 0.0322(9) Uani 1 1 d . . .
H14 H 0.4875 0.5972 1.0701 0.039 Uiso 1 1 calc R . .
C15 C 0.8045(6) 0.53185(12) 1.4396(6) 0.0384(12) Uani 1 1 d . . .
H15A H 0.8986 0.5364 1.5069 0.046 Uiso 1 1 calc R . .
H15B H 0.7569 0.5348 1.5078 0.046 Uiso 1 1 calc R . .
C16 C 0.7882(9) 0.49646(14) 1.3792(8) 0.080(2) Uani 1 1 d . . .
H16A H 0.8238 0.4808 1.4706 0.120 Uiso 1 1 calc R . .
H16B H 0.8354 0.4935 1.3118 0.120 Uiso 1 1 calc R . .
H16C H 0.6949 0.4917 1.3155 0.120 Uiso 1 1 calc R . .
N20 N 0.4647(4) 0.65676(10) 0.5894(5) 0.0266(9) Uani 1 1 d . . .
C20 C 0.3377(4) 0.66601(10) 0.5290(5) 0.0283(8) Uani 1 1 d . . .
H20 H 0.2857 0.6580 0.5805 0.034 Uiso 1 1 calc R . .
C21 C 0.2797(4) 0.68655(10) 0.3961(5) 0.0325(9) Uani 1 1 d . . .
H21 H 0.1897 0.6924 0.3582 0.039 Uiso 1 1 calc R . .
C22 C 0.3521(5) 0.69870(11) 0.3172(6) 0.0328(11) Uani 1 1 d . . .
C23 C 0.4814(5) 0.68828(11) 0.3771(5) 0.0380(10) Uani 1 1 d . . .
H23 H 0.5344 0.6953 0.3253 0.046 Uiso 1 1 calc R . .
C24 C 0.5345(4) 0.66762(10) 0.5123(5) 0.0351(9) Uani 1 1 d . . .
H24 H 0.6238 0.6610 0.5512 0.042 Uiso 1 1 calc R . .
C25 C 0.2942(6) 0.72278(12) 0.1777(7) 0.0428(13) Uani 1 1 d . . .
H25A H 0.3515 0.7236 0.1208 0.051 Uiso 1 1 calc R . .
H25B H 0.2073 0.7142 0.1012 0.051 Uiso 1 1 calc R . .
C26 C 0.2787(8) 0.75752(15) 0.2291(8) 0.072(2) Uani 1 1 d . . .
H26A H 0.2412 0.7723 0.1345 0.108 Uiso 1 1 calc R . .
H26B H 0.3646 0.7663 0.3036 0.108 Uiso 1 1 calc R . .
H26C H 0.2201 0.7569 0.2830 0.108 Uiso 1 1 calc R . .
N30 N 1.1433(4) 0.58938(10) 1.0340(5) 0.0296(9) Uani 1 1 d . . .
C30 C 1.2329(4) 0.59943(11) 1.1797(5) 0.0360(10) Uani 1 1 d . . .
H30 H 1.2614 0.6223 1.1917 0.043 Uiso 1 1 calc R . .
C31 C 1.2856(5) 0.57870(12) 1.3122(6) 0.0420(11) Uani 1 1 d . . .
H31 H 1.3498 0.5872 1.4112 0.050 Uiso 1 1 calc R . .
C32 C 1.2452(6) 0.54582(13) 1.3009(6) 0.0408(13) Uani 1 1 d . . .
C33 C 1.1508(5) 0.53501(11) 1.1510(6) 0.0457(12) Uani 1 1 d . . .
H33 H 1.1191 0.5124 1.1375 0.055 Uiso 1 1 calc R . .
C34 C 1.1036(5) 0.55723(11) 1.0225(6) 0.0397(10) Uani 1 1 d . . .
H34 H 1.0403 0.5493 0.9216 0.048 Uiso 1 1 calc R . .
C35 C 1.3021(8) 0.52160(18) 1.4429(8) 0.068(2) Uani 1 1 d . . .
H35A H 1.3426 0.5349 1.5436 0.082 Uiso 1 1 calc R . .
H35B H 1.2300 0.5080 1.4477 0.082 Uiso 1 1 calc R . .
C36 C 1.4021(9) 0.49837(18) 1.4328(9) 0.091(3) Uani 1 1 d . . .
H36A H 1.4355 0.4835 1.5270 0.136 Uiso 1 1 calc R . .
H36B H 1.4747 0.5116 1.4302 0.136 Uiso 1 1 calc R . .
H36C H 1.3621 0.4847 1.3347 0.136 Uiso 1 1 calc R . .
N40 N 0.9896(5) 0.65672(11) 0.6271(5) 0.0329(10) Uani 1 1 d . A .
C40 C 0.9034(5) 0.64712(13) 0.4802(5) 0.0467(12) Uani 1 1 d . . .
H40 H 0.8761 0.6242 0.4649 0.056 Uiso 1 1 calc R . .
C41 C 0.8523(7) 0.66841(16) 0.3509(6) 0.072(2) Uani 1 1 d . A .
H41 H 0.7920 0.6600 0.2494 0.087 Uiso 1 1 calc R . .
C42 C 0.8872(10) 0.70147(18) 0.3670(8) 0.078(2) Uani 1 1 d . . .
C43 C 0.9778(7) 0.71186(13) 0.5190(7) 0.0656(18) Uani 1 1 d . A .
H43 H 1.0060 0.7347 0.5360 0.079 Uiso 1 1 calc R . .
C44 C 1.0264(5) 0.68934(11) 0.6438(6) 0.0446(12) Uani 1 1 d . . .
H44 H 1.0884 0.6970 0.7460 0.053 Uiso 1 1 calc R A .
C45 C 0.8042(17) 0.7240(4) 0.2254(18) 0.062(4) Uiso 0.50 1 d P A 1
H45A H 0.7486 0.7396 0.2539 0.074 Uiso 0.50 1 calc PR A 1
H45B H 0.7480 0.7104 0.1304 0.074 Uiso 0.50 1 calc PR A 1
C46 C 0.9173(17) 0.7446(3) 0.1935(14) 0.082(5) Uani 0.50 1 d P A 1
H46A H 0.8754 0.7595 0.1004 0.122 Uiso 0.50 1 calc PR A 1
H46B H 0.9739 0.7284 0.1722 0.122 Uiso 0.50 1 calc PR A 1
H46C H 0.9702 0.7580 0.2887 0.122 Uiso 0.50 1 calc PR A 1
C45' C 0.8682(15) 0.7290(4) 0.2266(18) 0.067(3) Uiso 0.50 1 d P A 2
H45C H 0.9463 0.7437 0.2572 0.080 Uiso 0.50 1 calc PR A 2
H45D H 0.8498 0.7178 0.1228 0.080 Uiso 0.50 1 calc PR A 2
C46' C 0.7609(15) 0.7469(3) 0.2200(17) 0.070(4) Uani 0.50 1 d P A 2
H46D H 0.7374 0.7643 0.1363 0.104 Uiso 0.50 1 calc PR A 2
H46E H 0.7823 0.7577 0.3243 0.104 Uiso 0.50 1 calc PR A 2
H46F H 0.6867 0.7315 0.1946 0.104 Uiso 0.50 1 calc PR A 2

loop_
_atom_site_aniso_label
_atom_site_aniso_U_11
_atom_site_aniso_U_22
_atom_site_aniso_U_33
_atom_site_aniso_U_23
_atom_site_aniso_U_13
_atom_site_aniso_U_12
Co1 0.0139(2) 0.0275(2) 0.0237(3) 0.0006(2) 0.0091(2) -0.0016(2)
Co2 0.0139(2) 0.0281(2) 0.0258(3) -0.0033(2) 0.0087(2) -0.0020(2)
N1 0.0178(19) 0.0294(17) 0.0307(18) -0.0019(14) 0.0111(15) 0.0012(13)
C1 0.025(3) 0.0168(17) 0.025(2) -0.0017(16) 0.015(2) 0.0013(17)
S1 0.0150(5) 0.0391(6) 0.0355(6) -0.0139(5) 0.0093(5) -0.0039(4)
N2 0.017(2) 0.040(2) 0.0326(19) -0.0121(16) 0.0135(16) -0.0085(15)
C2 0.022(3) 0.028(2) 0.021(2) -0.0074(18) 0.0090(19) -0.0009(19)
S2 0.0161(5) 0.0352(5) 0.0367(5) -0.0100(4) 0.0117(4) -0.0061(4)
N3 0.022(2) 0.0314(19) 0.040(2) -0.0102(17) 0.0160(18) -0.0053(16)
C3 0.022(3) 0.0205(18) 0.0225(19) -0.0046(17) 0.0104(19) -0.0004(17)
S3 0.0205(6) 0.0324(5) 0.0372(6) -0.0087(5) 0.0161(5) -0.0076(4)
N4 0.0173(19) 0.0331(18) 0.0318(18) -0.0035(15) 0.0118(15) -0.0026(14)
C4 0.019(3) 0.030(2) 0.021(2) -0.0034(18) 0.0103(19) -0.0001(19)
S4 0.0191(6) 0.0421(6) 0.0458(6) -0.0182(5) 0.0166(5) -0.0102(4)
N10 0.0253(19) 0.0309(17) 0.0236(17) -0.0004(14) 0.0127(15) -0.0010(14)
C10 0.0252(19) 0.0340(19) 0.0271(18) 0.0033(15) 0.0094(16) 0.0012(15)
C11 0.033(2) 0.0350(19) 0.031(2) 0.0040(17) 0.0111(18) 0.0070(17)
C12 0.042(3) 0.028(2) 0.026(2) -0.0012(17) 0.0147(19) -0.0012(18)
C13 0.040(2) 0.042(2) 0.030(2) 0.0033(17) 0.0208(19) -0.0030(18)
C14 0.031(2) 0.038(2) 0.0320(19) 0.0069(16) 0.0176(17) 0.0030(16)
C15 0.049(3) 0.036(2) 0.0251(19) 0.0032(17) 0.011(2) 0.0010(19)
C16 0.124(6) 0.038(3) 0.056(3) 0.008(2) 0.018(4) 0.006(3)
N20 0.023(2) 0.0311(17) 0.0262(18) 0.0041(15) 0.0115(16) 0.0017(14)
C20 0.0182(17) 0.0363(19) 0.0300(19) 0.0025(16) 0.0097(15) 0.0039(14)
C21 0.0257(19) 0.0323(19) 0.0288(19) -0.0009(16) 0.0014(16) 0.0014(15)
C22 0.040(3) 0.0265(19) 0.026(2) -0.0073(17) 0.0084(19) -0.0071(17)
C23 0.039(2) 0.045(2) 0.033(2) 0.0069(18) 0.0172(19) -0.0046(18)
C24 0.028(2) 0.043(2) 0.037(2) 0.0090(18) 0.0165(18) 0.0010(16)
C25 0.049(3) 0.033(2) 0.034(2) 0.0046(19) 0.005(2) -0.003(2)
C26 0.113(6) 0.043(3) 0.057(4) 0.011(3) 0.034(4) 0.017(3)
N30 0.027(2) 0.0304(18) 0.0299(19) -0.0028(15) 0.0112(17) 0.0010(15)
C30 0.037(2) 0.034(2) 0.029(2) -0.0022(17) 0.0057(18) -0.0012(17)
C31 0.038(2) 0.048(3) 0.029(2) -0.0025(19) 0.0044(19) 0.0018(19)
C32 0.053(3) 0.042(2) 0.034(2) 0.010(2) 0.025(2) 0.016(2)
C33 0.058(3) 0.034(2) 0.050(3) 0.007(2) 0.028(2) -0.002(2)
C34 0.046(3) 0.032(2) 0.041(2) -0.0028(18) 0.018(2) -0.0076(18)
C35 0.091(5) 0.072(4) 0.050(3) 0.030(3) 0.037(4) 0.019(4)
C36 0.119(7) 0.057(4) 0.066(4) 0.017(3) 0.010(4) 0.038(4)
N40 0.030(2) 0.0354(19) 0.029(2) 0.0005(16) 0.0093(17) 0.0018(16)
C40 0.053(3) 0.045(3) 0.031(2) -0.003(2) 0.008(2) 0.003(2)
C41 0.100(5) 0.065(4) 0.026(2) 0.001(2) 0.002(3) 0.018(3)
C42 0.115(6) 0.065(4) 0.036(3) 0.011(3) 0.017(3) 0.023(4)
C43 0.099(5) 0.038(3) 0.050(3) 0.006(2) 0.023(3) 0.009(3)
C44 0.057(3) 0.037(2) 0.034(2) 0.0031(18) 0.013(2) 0.001(2)
C46 0.149(14) 0.049(6) 0.049(6) 0.014(5) 0.045(8) 0.005(7)
C46' 0.089(10) 0.055(7) 0.062(8) 0.008(6) 0.029(7) 0.006(6)

loop_
_atom_type_symbol
_atom_type_description
_atom_type_scat_dispersion_real
_atom_type_scat_dispersion_imag
_atom_type_scat_source
C C 0.0033 0.0016 'International Tables Vol C Tables 4.2.6.8 and 6.1.1.4'
H H 0.0000 0.0000 'International Tables Vol C Tables 4.2.6.8 and 6.1.1.4'
N N 0.0061 0.0033 'International Tables Vol C Tables 4.2.6.8 and 6.1.1.4'
S S 0.1246 0.1234 'International Tables Vol C Tables 4.2.6.8 and 6.1.1.4'
Co Co 0.3494 0.9721 'International Tables Vol C Tables 4.2.6.8 and 6.1.1.4'

loop_
_geom_angle_atom_site_label_1
_geom_angle_atom_site_label_2
_geom_angle_atom_site_label_3
_geom_angle
_geom_angle_site_symmetry_1
_geom_angle_site_symmetry_3
N1 Co1 N4 179.0(2) . .
N1 Co1 N10 89.36(16) . .
N4 Co1 N10 90.31(16) . .
N1 Co1 N20 91.11(16) . .
N4 Co1 N20 89.23(17) . .
N10 Co1 N20 179.3(2) . .
N1 Co1 S2 93.26(13) . .
N4 Co1 S2 85.81(13) . .
N10 Co1 S2 90.50(12) . .
N20 Co1 S2 89.93(13) . .
N1 Co1 S3 87.09(13) . .
N4 Co1 S3 93.84(13) . .
N10 Co1 S3 89.65(12) . .
N20 Co1 S3 89.92(12) . .
S2 Co1 S3 179.62(6) . .
N3 Co2 N2 178.8(2) 1_655 .
N3 Co2 N30 89.84(18) 1_655 .
N2 Co2 N30 91.00(17) . .
N3 Co2 N40 89.62(18) 1_655 .
N2 Co2 N40 89.54(18) . .
N30 Co2 N40 179.5(2) . .
N3 Co2 S1 86.11(13) 1_655 .
N2 Co2 S1 93.02(14) . .
N30 Co2 S1 89.41(13) . .
N40 Co2 S1 90.50(13) . .
N3 Co2 S4 94.84(13) 1_655 1_655
N2 Co2 S4 86.05(14) . 1_655
N30 Co2 S4 89.37(13) . 1_655
N40 Co2 S4 90.73(14) . 1_655
S1 Co2 S4 178.46(7) . 1_655
C1 N1 Co1 158.1(4) . .
N1 C1 S1 179.3(4) . .
C1 S1 Co2 101.26(17) . .
C2 N2 Co2 163.8(4) . .
N2 C2 S2 178.6(6) . .
C2 S2 Co1 102.07(18) . .
C3 N3 Co2 165.1(4) . 1_455
N3 C3 S3 179.1(5) . .
C3 S3 Co1 99.77(17) . .
C4 N4 Co1 166.7(4) . .
N4 C4 S4 178.7(5) . .
C4 S4 Co2 98.75(18) . 1_455
C10 N10 C14 117.3(4) . .
C10 N10 Co1 122.5(3) . .
C14 N10 Co1 120.1(3) . .
N10 C10 C11 122.6(4) . .
C12 C11 C10 120.9(4) . .
C11 C12 C13 116.1(4) . .
C11 C12 C15 122.8(5) . .
C13 C12 C15 121.0(5) . .
C14 C13 C12 120.0(4) . .
N10 C14 C13 123.0(4) . .
C16 C15 C12 111.1(4) . .
C24 N20 C20 117.2(4) . .
C24 N20 Co1 120.6(3) . .
C20 N20 Co1 122.1(3) . .
N20 C20 C21 123.0(4) . .
C20 C21 C22 120.3(4) . .
C23 C22 C21 116.3(4) . .
C23 C22 C25 121.9(5) . .
C21 C22 C25 121.7(5) . .
C22 C23 C24 120.7(4) . .
N20 C24 C23 122.4(4) . .
C26 C25 C22 112.5(5) . .
C34 N30 C30 116.3(4) . .
C34 N30 Co2 121.2(3) . .
C30 N30 Co2 122.5(3) . .
N30 C30 C31 124.1(4) . .
C32 C31 C30 119.8(4) . .
C31 C32 C33 117.0(4) . .
C31 C32 C35 121.9(5) . .
C33 C32 C35 121.1(5) . .
C34 C33 C32 120.0(4) . .
N30 C34 C33 122.9(4) . .
C36 C35 C32 112.9(6) . .
C40 N40 C44 116.3(4) . .
C40 N40 Co2 123.1(3) . .
C44 N40 Co2 120.5(3) . .
N40 C40 C41 123.9(5) . .
C42 C41 C40 120.3(5) . .
C41 C42 C43 116.6(5) . .
C41 C42 C45 115.3(8) . .
C43 C42 C45 127.1(8) . .
C41 C42 C45' 128.6(8) . .
C43 C42 C45' 112.9(8) . .
C45 C42 C45' 27.0(7) . .
C44 C43 C42 120.5(6) . .
N40 C44 C43 122.4(5) . .
C42 C45 C46 101.6(12) . .
C46' C45' C42 101.2(13) . .

loop_
_geom_bond_atom_site_label_1
_geom_bond_atom_site_label_2
_geom_bond_distance
_geom_bond_site_symmetry_2
Co1 N1 2.066(4) .
Co1 N4 2.070(4) .
Co1 N10 2.164(4) .
Co1 N20 2.166(4) .
Co1 S2 2.5754(15) .
Co1 S3 2.6032(15) .
Co2 N3 2.069(5) 1_655
Co2 N2 2.079(5) .
Co2 N30 2.150(4) .
Co2 N40 2.157(4) .
Co2 S1 2.5927(16) .
Co2 S4 2.6117(16) 1_655
N1 C1 1.157(7) .
C1 S1 1.644(6) .
N2 C2 1.152(7) .
C2 S2 1.636(6) .
N3 C3 1.158(7) .
N3 Co2 2.069(5) 1_455
C3 S3 1.648(6) .
N4 C4 1.156(7) .
C4 S4 1.638(6) .
S4 Co2 2.6117(16) 1_455
N10 C10 1.335(6) .
N10 C14 1.345(6) .
C10 C11 1.388(5) .
C11 C12 1.383(7) .
C12 C13 1.398(7) .
C12 C15 1.507(6) .
C13 C14 1.384(5) .
C15 C16 1.488(7) .
N20 C24 1.334(6) .
N20 C20 1.346(6) .
C20 C21 1.378(5) .
C21 C22 1.388(7) .
C22 C23 1.382(7) .
C22 C25 1.504(7) .
C23 C24 1.392(6) .
C25 C26 1.487(8) .
N30 C34 1.338(6) .
N30 C30 1.348(6) .
C30 C31 1.375(6) .
C31 C32 1.368(7) .
C32 C33 1.401(8) .
C32 C35 1.522(8) .
C33 C34 1.383(6) .
C35 C36 1.488(11) .
N40 C40 1.339(6) .
N40 C44 1.344(6) .
C40 C41 1.367(7) .
C41 C42 1.356(10) .
C42 C43 1.395(10) .
C42 C45 1.524(16) .
C42 C45' 1.630(17) .
C43 C44 1.369(7) .
C45 C46 1.64(2) .
C45' C46' 1.38(2) .
